data_8105046
loop_
_publ_author_name
'Lee, See Mun'
'Lo, Kong Mun'
'Tiekink, Edward R.T.'

_publ_section_title
;
 Crystal structure of bromido-dimethyl-4-tolyl-(triphenylphosphine
 oxide)tin(IV), C27H28BrOPSn
;
_journal_issue 1
_journal_name_full 'Zeitschrift f\"ur Kristallographie - New Crystal Structures'
_journal_page_first 163
_journal_page_last 165
_journal_paper_doi 10.1515/ncrs-2019-0553
_journal_volume 235
_journal_year 2019
_chemical_formula_moiety 'C27 H28 Br O P Sn'
_chemical_formula_sum 'C27 H28 Br O P Sn'
_chemical_formula_weight 598.06
_space_group_crystal_system monoclinic
_space_group_IT_number 14
_space_group_name_Hall '-P 2yn'
_space_group_name_H-M_alt 'P 1 21/n 1'
_atom_sites_solution_hydrogens geom
_atom_sites_solution_primary direct
_atom_sites_solution_secondary difmap
_cell_angle_alpha 90
_cell_angle_beta 91.8690(10)
_cell_angle_gamma 90
_cell_formula_units_Z 4
_cell_length_a 10.93690(10)
_cell_length_b 12.21700(10)
_cell_length_c 18.84020(10)
_cell_measurement_reflns_used 20211
_cell_measurement_temperature 100(2)
_cell_measurement_theta_max 76.3430
_cell_measurement_theta_min 4.2900
_cell_volume 2516.01(3)
_computing_cell_refinement 'CrysAlisPro [1]'
_computing_data_collection 'CrysAlisPro [1]'
_computing_data_reduction 'CrysAlisPro [1]'
_computing_molecular_graphics 'ORTEP-3 for Windows [4]'
_computing_publication_material 'SHELXL-2014/7 [3]'
_computing_structure_refinement 'SHELXL-2014/7 [3]'
_computing_structure_solution 'SHELXS-97 [2]'
_diffrn_ambient_temperature 100(2)
_diffrn_detector_area_resol_mean 5.2558
_diffrn_measured_fraction_theta_full 1.000
_diffrn_measured_fraction_theta_max 1.000
_diffrn_measurement_device_type 'XtaLAB Synergy, Dualflex, AtlasS2'
_diffrn_measurement_method '\w scans'
_diffrn_radiation_type CuK\a
_diffrn_radiation_wavelength 1.54178
_diffrn_reflns_av_R_equivalents 0.0422
_diffrn_reflns_av_unetI/netI 0.0237
_diffrn_reflns_Laue_measured_fraction_full 1.000
_diffrn_reflns_Laue_measured_fraction_max 1.000
_diffrn_reflns_limit_h_max 13
_diffrn_reflns_limit_h_min -13
_diffrn_reflns_limit_k_max 14
_diffrn_reflns_limit_k_min -14
_diffrn_reflns_limit_l_max 22
_diffrn_reflns_limit_l_min -21
_diffrn_reflns_number 30870
_diffrn_reflns_point_group_measured_fraction_full 1.000
_diffrn_reflns_point_group_measured_fraction_max 1.000
_diffrn_reflns_theta_full 67.079
_diffrn_reflns_theta_max 67.079
_diffrn_reflns_theta_min 4.314
_diffrn_source 'micro-focus sealed X-ray tube'
_exptl_absorpt_coefficient_mu 10.656
_exptl_absorpt_correction_T_max 1.000
_exptl_absorpt_correction_T_min 0.779
_exptl_absorpt_correction_type gaussian
_exptl_absorpt_process_details 'CrysAlisPro [1]'
_exptl_crystal_colour colourless
_exptl_crystal_density_diffrn 1.579
_exptl_crystal_description prism
_exptl_crystal_F_000 1192
_exptl_crystal_size_max 0.122
_exptl_crystal_size_mid 0.086
_exptl_crystal_size_min 0.049
_refine_diff_density_max 1.033
_refine_diff_density_min -0.794
_refine_diff_density_rms 0.093
_refine_ls_extinction_coef .
_refine_ls_extinction_method none
_refine_ls_goodness_of_fit_ref 1.080
_refine_ls_hydrogen_treatment constr
_refine_ls_matrix_type full
_refine_ls_number_parameters 283
_refine_ls_number_reflns 4495
_refine_ls_number_restraints 0
_refine_ls_restrained_S_all 1.080
_refine_ls_R_factor_all 0.0289
_refine_ls_R_factor_gt 0.0279
_refine_ls_shift/su_max 0.002
_refine_ls_shift/su_mean 0.000
_refine_ls_structure_factor_coef Fsqd
_refine_ls_weighting_details 'w=1/[\s^2^(Fo^2^)+(0.0401P)^2^+4.1591P] where P=(Fo^2^+2Fc^2^)/3'
_refine_ls_weighting_scheme calc
_refine_ls_wR_factor_gt 0.0747
_refine_ls_wR_factor_ref 0.0754
_reflns_Friedel_coverage 0.000
_reflns_Friedel_fraction_full .
_reflns_Friedel_fraction_max .
_reflns_number_gt 4337
_reflns_number_total 4495
_reflns_threshold_expression 'I > 2\s(I)'
_cod_data_source_file suppl_ncrs-2019-0553_suppl.cif
_cod_data_source_block shelx
_cod_original_sg_symbol_H-M 'P 21/n'
_cod_database_code 8105046
_shelx_space_group_comment
;
The symmetry employed for this shelxl refinement is uniquely defined
by the following loop, which should always be used as a source of
symmetry information in preference to the above space-group names.
They are only intended as comments.
;
_shelx_estimated_absorpt_t_min 0.356
_shelx_estimated_absorpt_t_max 0.623

loop_
_space_group_symop_operation_xyz
'x, y, z'
'-x+1/2, y+1/2, -z+1/2'
'-x, -y, -z'
'x-1/2, -y-1/2, z-1/2'

loop_
_atom_site_label
_atom_site_type_symbol
_atom_site_fract_x
_atom_site_fract_y
_atom_site_fract_z
_atom_site_U_iso_or_equiv
_atom_site_adp_type
_atom_site_occupancy
_atom_site_site_symmetry_order
_atom_site_calc_flag
_atom_site_refinement_flags_posn
_atom_site_refinement_flags_adp
_atom_site_refinement_flags_occupancy
_atom_site_disorder_assembly
_atom_site_disorder_group
Sn Sn 0.02929(2) 0.84769(2) 0.61965(2) 0.01561(8) Uani 1 1 d . . . . .
Br1 Br -0.09685(3) 1.02526(3) 0.65607(2) 0.02819(10) Uani 1 1 d . . . . .
P1 P 0.24204(7) 0.62021(6) 0.56279(4) 0.01706(16) Uani 1 1 d . . . . .
O1 O 0.1374(2) 0.68686(19) 0.58834(12) 0.0225(5) Uani 1 1 d . . . . .
C1 C -0.0219(3) 0.7513(3) 0.70769(17) 0.0233(7) Uani 1 1 d . . . . .
H1A H 0.0508 0.7159 0.7290 0.035 Uiso 1 1 calc R U . . .
H1B H -0.0807 0.6953 0.6916 0.035 Uiso 1 1 calc R U . . .
H1C H -0.0595 0.7983 0.7431 0.035 Uiso 1 1 calc R U . . .
C2 C -0.0636(3) 0.8264(3) 0.51999(18) 0.0266(7) Uani 1 1 d . . . . .
H2A H -0.0190 0.8647 0.4832 0.040 Uiso 1 1 calc R U . . .
H2B H -0.1464 0.8564 0.5222 0.040 Uiso 1 1 calc R U . . .
H2C H -0.0681 0.7482 0.5086 0.040 Uiso 1 1 calc R U . . .
C3 C 0.2009(3) 0.9286(2) 0.62478(16) 0.0171(6) Uani 1 1 d . . . . .
C4 C 0.2567(3) 0.9601(3) 0.56236(17) 0.0202(6) Uani 1 1 d . . . . .
H4 H 0.2160 0.9476 0.5178 0.024 Uiso 1 1 calc R U . . .
C5 C 0.3707(3) 1.0092(3) 0.56474(17) 0.0221(7) Uani 1 1 d . . . . .
H5 H 0.4065 1.0310 0.5217 0.026 Uiso 1 1 calc R U . . .
C6 C 0.4342(3) 1.0275(2) 0.62886(18) 0.0215(7) Uani 1 1 d . . . . .
C7 C 0.3771(3) 0.9979(3) 0.69132(18) 0.0238(7) Uani 1 1 d . . . . .
H7 H 0.4177 1.0109 0.7359 0.029 Uiso 1 1 calc R U . . .
C8 C 0.2621(3) 0.9500(3) 0.68939(17) 0.0220(7) Uani 1 1 d . . . . .
H8 H 0.2246 0.9316 0.7326 0.026 Uiso 1 1 calc R U . . .
C9 C 0.5622(3) 1.0747(3) 0.6307(2) 0.0290(7) Uani 1 1 d . . . . .
H9A H 0.6219 1.0151 0.6280 0.044 Uiso 1 1 calc R U . . .
H9B H 0.5763 1.1154 0.6750 0.044 Uiso 1 1 calc R U . . .
H9C H 0.5712 1.1241 0.5902 0.044 Uiso 1 1 calc R U . . .
C10 C 0.3890(3) 0.6785(3) 0.58721(17) 0.0199(6) Uani 1 1 d . . . . .
C11 C 0.4762(3) 0.7036(3) 0.53737(17) 0.0227(7) Uani 1 1 d . . . . .
H11 H 0.4603 0.6875 0.4886 0.027 Uiso 1 1 calc R U . . .
C12 C 0.5867(3) 0.7521(3) 0.55885(19) 0.0268(7) Uani 1 1 d . . . . .
H12 H 0.6456 0.7697 0.5247 0.032 Uiso 1 1 calc R U . . .
C13 C 0.6106(3) 0.7746(3) 0.6293(2) 0.0307(8) Uani 1 1 d . . . . .
H13 H 0.6860 0.8075 0.6438 0.037 Uiso 1 1 calc R U . . .
C14 C 0.5249(3) 0.7495(3) 0.6792(2) 0.0347(9) Uani 1 1 d . . . . .
H14 H 0.5420 0.7652 0.7280 0.042 Uiso 1 1 calc R U . . .
C15 C 0.4140(3) 0.7013(3) 0.65867(18) 0.0294(8) Uani 1 1 d . . . . .
H15 H 0.3556 0.6841 0.6932 0.035 Uiso 1 1 calc R U . . .
C16 C 0.2389(3) 0.6062(3) 0.46734(16) 0.0189(6) Uani 1 1 d . . . . .
C17 C 0.2626(3) 0.5076(3) 0.43386(17) 0.0253(7) Uani 1 1 d . . . . .
H17 H 0.2770 0.4435 0.4615 0.030 Uiso 1 1 calc R U . . .
C18 C 0.2655(4) 0.5019(3) 0.36059(19) 0.0296(8) Uani 1 1 d . . . . .
H18 H 0.2828 0.4342 0.3382 0.035 Uiso 1 1 calc R U . . .
C19 C 0.2431(3) 0.5948(3) 0.31973(17) 0.0248(7) Uani 1 1 d . . . . .
H19 H 0.2445 0.5909 0.2694 0.030 Uiso 1 1 calc R U . . .
C20 C 0.2188(3) 0.6930(3) 0.35292(17) 0.0233(7) Uani 1 1 d . . . . .
H20 H 0.2037 0.7567 0.3251 0.028 Uiso 1 1 calc R U . . .
C21 C 0.2163(3) 0.6994(3) 0.42593(17) 0.0214(6) Uani 1 1 d . . . . .
H21 H 0.1992 0.7673 0.4481 0.026 Uiso 1 1 calc R U . . .
C22 C 0.2394(3) 0.4838(3) 0.59848(16) 0.0197(6) Uani 1 1 d . . . . .
C23 C 0.1263(3) 0.4352(3) 0.61167(16) 0.0230(7) Uani 1 1 d . . . . .
H23 H 0.0530 0.4763 0.6055 0.028 Uiso 1 1 calc R U . . .
C24 C 0.1214(3) 0.3270(3) 0.63378(17) 0.0253(7) Uani 1 1 d . . . . .
H24 H 0.0447 0.2946 0.6431 0.030 Uiso 1 1 calc R U . . .
C25 C 0.2272(3) 0.2661(3) 0.64233(17) 0.0247(7) Uani 1 1 d . . . . .
H25 H 0.2230 0.1916 0.6565 0.030 Uiso 1 1 calc R U . . .
C26 C 0.3399(3) 0.3140(3) 0.63007(17) 0.0257(7) Uani 1 1 d . . . . .
H26 H 0.4128 0.2723 0.6363 0.031 Uiso 1 1 calc R U . . .
C27 C 0.3464(3) 0.4223(3) 0.60876(16) 0.0228(7) Uani 1 1 d . . . . .
H27 H 0.4237 0.4549 0.6011 0.027 Uiso 1 1 calc R U . . .

loop_
_atom_site_aniso_label
_atom_site_aniso_U_11
_atom_site_aniso_U_22
_atom_site_aniso_U_33
_atom_site_aniso_U_23
_atom_site_aniso_U_13
_atom_site_aniso_U_12
Sn 0.01270(12) 0.01553(12) 0.01866(12) 0.00121(7) 0.00120(8) 0.00078(7)
Br1 0.02367(19) 0.01987(18) 0.0416(2) 0.00129(14) 0.00912(15) 0.00758(13)
P1 0.0154(4) 0.0154(4) 0.0205(4) -0.0015(3) 0.0015(3) 0.0030(3)
O1 0.0188(11) 0.0188(11) 0.0299(12) -0.0040(9) 0.0025(9) 0.0044(9)
C1 0.0224(16) 0.0241(17) 0.0237(15) 0.0063(13) 0.0040(12) 0.0016(13)
C2 0.0225(17) 0.0329(19) 0.0240(16) -0.0003(14) -0.0070(13) 0.0023(14)
C3 0.0140(14) 0.0122(14) 0.0251(15) -0.0004(12) 0.0012(11) 0.0022(11)
C4 0.0197(16) 0.0160(15) 0.0251(16) -0.0036(12) 0.0024(12) 0.0011(12)
C5 0.0215(16) 0.0180(16) 0.0273(16) -0.0018(13) 0.0091(13) 0.0024(13)
C6 0.0193(16) 0.0127(15) 0.0327(17) -0.0011(12) 0.0033(13) 0.0007(12)
C7 0.0209(16) 0.0216(16) 0.0285(16) 0.0009(13) -0.0044(13) -0.0037(13)
C8 0.0222(16) 0.0196(16) 0.0243(15) 0.0035(12) 0.0022(12) -0.0023(13)
C9 0.0179(16) 0.0258(18) 0.044(2) -0.0031(15) 0.0041(14) -0.0016(14)
C10 0.0167(15) 0.0135(14) 0.0295(16) -0.0024(12) -0.0006(12) 0.0044(12)
C11 0.0199(16) 0.0213(17) 0.0268(16) 0.0030(13) -0.0008(12) 0.0017(13)
C12 0.0172(16) 0.0226(17) 0.0407(19) 0.0036(14) 0.0022(14) 0.0014(13)
C13 0.0208(17) 0.0227(18) 0.048(2) -0.0086(16) -0.0065(15) 0.0051(14)
C14 0.0246(18) 0.045(2) 0.0342(19) -0.0151(17) -0.0062(15) 0.0032(16)
C15 0.0228(17) 0.038(2) 0.0272(17) -0.0048(15) 0.0006(13) 0.0038(15)
C16 0.0145(14) 0.0204(16) 0.0218(15) -0.0010(12) 0.0006(11) 0.0025(12)
C17 0.0335(19) 0.0170(16) 0.0254(16) 0.0016(13) 0.0001(14) 0.0061(14)
C18 0.039(2) 0.0195(17) 0.0302(17) -0.0046(14) 0.0011(15) 0.0072(15)
C19 0.0252(17) 0.0278(18) 0.0213(15) -0.0013(13) 0.0015(13) 0.0004(14)
C20 0.0214(16) 0.0213(17) 0.0272(16) 0.0061(13) -0.0014(13) 0.0002(13)
C21 0.0188(15) 0.0178(16) 0.0277(16) -0.0015(13) 0.0009(12) 0.0013(13)
C22 0.0237(16) 0.0176(15) 0.0178(14) -0.0021(12) 0.0007(12) 0.0025(13)
C23 0.0239(17) 0.0241(17) 0.0210(15) -0.0023(13) -0.0009(12) -0.0013(13)
C24 0.0271(18) 0.0271(18) 0.0218(16) -0.0009(13) 0.0025(13) -0.0047(14)
C25 0.0361(19) 0.0162(15) 0.0216(15) 0.0016(12) -0.0004(13) -0.0008(14)
C26 0.0289(18) 0.0232(17) 0.0248(16) 0.0003(13) -0.0004(13) 0.0090(14)
C27 0.0210(16) 0.0258(17) 0.0217(15) -0.0002(13) 0.0023(12) 0.0018(13)

loop_
_atom_type_symbol
_atom_type_description
_atom_type_scat_dispersion_real
_atom_type_scat_dispersion_imag
_atom_type_scat_source
C C 0.0181 0.0091 'International Tables Vol C Tables 4.2.6.8 and 6.1.1.4'
H H 0.0000 0.0000 'International Tables Vol C Tables 4.2.6.8 and 6.1.1.4'
Br Br -0.6763 1.2805 'International Tables Vol C Tables 4.2.6.8 and 6.1.1.4'
O O 0.0492 0.0322 'International Tables Vol C Tables 4.2.6.8 and 6.1.1.4'
P P 0.2955 0.4335 'International Tables Vol C Tables 4.2.6.8 and 6.1.1.4'
Sn Sn 0.0259 5.4591 'International Tables Vol C Tables 4.2.6.8 and 6.1.1.4'

loop_
_geom_angle_atom_site_label_1
_geom_angle_atom_site_label_2
_geom_angle_atom_site_label_3
_geom_angle
_geom_angle_site_symmetry_1
_geom_angle_site_symmetry_3
C3 Sn C2 119.66(13) . .
C3 Sn C1 118.58(12) . .
C2 Sn C1 119.50(14) . .
C3 Sn O1 87.12(10) . .
C2 Sn O1 84.65(11) . .
C1 Sn O1 83.21(11) . .
C3 Sn Br1 94.22(8) . .
C2 Sn Br1 95.20(10) . .
C1 Sn Br1 95.62(9) . .
O1 Sn Br1 178.54(6) . .
O1 P1 C22 111.25(14) . .
O1 P1 C10 112.78(14) . .
C22 P1 C10 107.19(15) . .
O1 P1 C16 112.46(14) . .
C22 P1 C16 106.53(15) . .
C10 P1 C16 106.21(15) . .
P1 O1 Sn 157.10(15) . .
Sn C1 H1A 109.5 . .
Sn C1 H1B 109.5 . .
H1A C1 H1B 109.5 . .
Sn C1 H1C 109.5 . .
H1A C1 H1C 109.5 . .
H1B C1 H1C 109.5 . .
Sn C2 H2A 109.5 . .
Sn C2 H2B 109.5 . .
H2A C2 H2B 109.5 . .
Sn C2 H2C 109.5 . .
H2A C2 H2C 109.5 . .
H2B C2 H2C 109.5 . .
C4 C3 C8 118.2(3) . .
C4 C3 Sn 120.1(2) . .
C8 C3 Sn 121.8(2) . .
C5 C4 C3 120.7(3) . .
C5 C4 H4 119.6 . .
C3 C4 H4 119.6 . .
C4 C5 C6 121.4(3) . .
C4 C5 H5 119.3 . .
C6 C5 H5 119.3 . .
C5 C6 C7 117.8(3) . .
C5 C6 C9 121.1(3) . .
C7 C6 C9 121.2(3) . .
C8 C7 C6 121.1(3) . .
C8 C7 H7 119.4 . .
C6 C7 H7 119.4 . .
C7 C8 C3 120.8(3) . .
C7 C8 H8 119.6 . .
C3 C8 H8 119.6 . .
C6 C9 H9A 109.5 . .
C6 C9 H9B 109.5 . .
H9A C9 H9B 109.5 . .
C6 C9 H9C 109.5 . .
H9A C9 H9C 109.5 . .
H9B C9 H9C 109.5 . .
C11 C10 C15 119.3(3) . .
C11 C10 P1 122.6(2) . .
C15 C10 P1 118.1(3) . .
C10 C11 C12 120.2(3) . .
C10 C11 H11 119.9 . .
C12 C11 H11 119.9 . .
C13 C12 C11 120.1(3) . .
C13 C12 H12 120.0 . .
C11 C12 H12 120.0 . .
C12 C13 C14 120.1(3) . .
C12 C13 H13 119.9 . .
C14 C13 H13 119.9 . .
C13 C14 C15 120.5(3) . .
C13 C14 H14 119.8 . .
C15 C14 H14 119.8 . .
C14 C15 C10 119.7(3) . .
C14 C15 H15 120.2 . .
C10 C15 H15 120.2 . .
C17 C16 C21 119.0(3) . .
C17 C16 P1 122.5(2) . .
C21 C16 P1 118.4(2) . .
C18 C17 C16 120.5(3) . .
C18 C17 H17 119.7 . .
C16 C17 H17 119.7 . .
C17 C18 C19 120.2(3) . .
C17 C18 H18 119.9 . .
C19 C18 H18 119.9 . .
C20 C19 C18 119.4(3) . .
C20 C19 H19 120.3 . .
C18 C19 H19 120.3 . .
C21 C20 C19 120.7(3) . .
C21 C20 H20 119.6 . .
C19 C20 H20 119.6 . .
C20 C21 C16 120.1(3) . .
C20 C21 H21 120.0 . .
C16 C21 H21 120.0 . .
C27 C22 C23 119.2(3) . .
C27 C22 P1 121.7(3) . .
C23 C22 P1 118.9(2) . .
C24 C23 C22 120.0(3) . .
C24 C23 H23 120.0 . .
C22 C23 H23 120.0 . .
C25 C24 C23 120.6(3) . .
C25 C24 H24 119.7 . .
C23 C24 H24 119.7 . .
C24 C25 C26 119.8(3) . .
C24 C25 H25 120.1 . .
C26 C25 H25 120.1 . .
C27 C26 C25 120.3(3) . .
C27 C26 H26 119.9 . .
C25 C26 H26 119.9 . .
C26 C27 C22 120.2(3) . .
C26 C27 H27 119.9 . .
C22 C27 H27 119.9 . .

loop_
_geom_bond_atom_site_label_1
_geom_bond_atom_site_label_2
_geom_bond_distance
_geom_bond_site_symmetry_2
Sn C3 2.120(3) .
Sn C2 2.121(3) .
Sn C1 2.124(3) .
Sn O1 2.378(2) .
Sn Br1 2.6725(4) .
P1 O1 1.496(2) .
P1 C22 1.797(3) .
P1 C10 1.804(3) .
P1 C16 1.806(3) .
C1 H1A 0.9800 .
C1 H1B 0.9800 .
C1 H1C 0.9800 .
C2 H2A 0.9800 .
C2 H2B 0.9800 .
C2 H2C 0.9800 .
C3 C4 1.397(4) .
C3 C8 1.395(4) .
C4 C5 1.383(5) .
C4 H4 0.9500 .
C5 C6 1.391(5) .
C5 H5 0.9500 .
C6 C7 1.397(5) .
C6 C9 1.513(5) .
C7 C8 1.386(5) .
C7 H7 0.9500 .
C8 H8 0.9500 .
C9 H9A 0.9800 .
C9 H9B 0.9800 .
C9 H9C 0.9800 .
C10 C11 1.394(5) .
C10 C15 1.393(5) .
C11 C12 1.395(5) .
C11 H11 0.9500 .
C12 C13 1.371(5) .
C12 H12 0.9500 .
C13 C14 1.384(6) .
C13 H13 0.9500 .
C14 C15 1.392(5) .
C14 H14 0.9500 .
C15 H15 0.9500 .
C16 C17 1.388(5) .
C16 C21 1.398(5) .
C17 C18 1.384(5) .
C17 H17 0.9500 .
C18 C19 1.389(5) .
C18 H18 0.9500 .
C19 C20 1.382(5) .
C19 H19 0.9500 .
C20 C21 1.379(5) .
C20 H20 0.9500 .
C21 H21 0.9500 .
C22 C27 1.399(5) .
C22 C23 1.402(5) .
C23 C24 1.387(5) .
C23 H23 0.9500 .
C24 C25 1.381(5) .
C24 H24 0.9500 .
C25 C26 1.391(5) .
C25 H25 0.9500 .
C26 C27 1.385(5) .
C26 H26 0.9500 .
C27 H27 0.9500 .

loop_
_geom_torsion_atom_site_label_1
_geom_torsion_atom_site_label_2
_geom_torsion_atom_site_label_3
_geom_torsion_atom_site_label_4
_geom_torsion
_geom_torsion_site_symmetry_1
_geom_torsion_site_symmetry_2
_geom_torsion_site_symmetry_3
_geom_torsion_site_symmetry_4
C22 P1 O1 Sn 153.7(3) . . . .
C10 P1 O1 Sn 33.3(4) . . . .
C16 P1 O1 Sn -86.8(4) . . . .
C8 C3 C4 C5 1.2(5) . . . .
Sn C3 C4 C5 -177.6(2) . . . .
C3 C4 C5 C6 1.0(5) . . . .
C4 C5 C6 C7 -2.2(5) . . . .
C4 C5 C6 C9 176.0(3) . . . .
C5 C6 C7 C8 1.3(5) . . . .
C9 C6 C7 C8 -177.0(3) . . . .
C6 C7 C8 C3 0.9(5) . . . .
C4 C3 C8 C7 -2.2(5) . . . .
Sn C3 C8 C7 176.6(2) . . . .
O1 P1 C10 C11 -124.1(3) . . . .
C22 P1 C10 C11 113.1(3) . . . .
C16 P1 C10 C11 -0.5(3) . . . .
O1 P1 C10 C15 54.4(3) . . . .
C22 P1 C10 C15 -68.4(3) . . . .
C16 P1 C10 C15 178.0(3) . . . .
C15 C10 C11 C12 -0.7(5) . . . .
P1 C10 C11 C12 177.7(2) . . . .
C10 C11 C12 C13 0.6(5) . . . .
C11 C12 C13 C14 -0.2(5) . . . .
C12 C13 C14 C15 0.0(6) . . . .
C13 C14 C15 C10 -0.1(6) . . . .
C11 C10 C15 C14 0.5(5) . . . .
P1 C10 C15 C14 -178.0(3) . . . .
O1 P1 C16 C17 -136.9(3) . . . .
C22 P1 C16 C17 -14.8(3) . . . .
C10 P1 C16 C17 99.3(3) . . . .
O1 P1 C16 C21 45.6(3) . . . .
C22 P1 C16 C21 167.7(2) . . . .
C10 P1 C16 C21 -78.2(3) . . . .
C21 C16 C17 C18 0.9(5) . . . .
P1 C16 C17 C18 -176.6(3) . . . .
C16 C17 C18 C19 -0.8(6) . . . .
C17 C18 C19 C20 0.4(5) . . . .
C18 C19 C20 C21 -0.2(5) . . . .
C19 C20 C21 C16 0.3(5) . . . .
C17 C16 C21 C20 -0.6(5) . . . .
P1 C16 C21 C20 177.0(2) . . . .
O1 P1 C22 C27 -152.3(2) . . . .
C10 P1 C22 C27 -28.6(3) . . . .
C16 P1 C22 C27 84.8(3) . . . .
O1 P1 C22 C23 32.2(3) . . . .
C10 P1 C22 C23 155.9(2) . . . .
C16 P1 C22 C23 -90.7(3) . . . .
C27 C22 C23 C24 -0.8(5) . . . .
P1 C22 C23 C24 174.8(2) . . . .
C22 C23 C24 C25 -0.6(5) . . . .
C23 C24 C25 C26 1.3(5) . . . .
C24 C25 C26 C27 -0.5(5) . . . .
C25 C26 C27 C22 -0.9(5) . . . .
C23 C22 C27 C26 1.5(5) . . . .
P1 C22 C27 C26 -173.9(2) . . . .
